data_4125517
loop_
_publ_author_name
'Georgiou, Irene'
'Kervyn, Simon'
'Rossignon, Alexandre'
'De Leo, Federica'
'Wouters, Johan'
'Bruylants, Gilles'
'Bonifazi, Davide'

_publ_section_title
;
 Versatile Self-Adapting Boronic Acids for H-Bond Recognition: From
 Discrete to Polymeric Supramolecules.
;
_journal_issue 7
_journal_name_full 'Journal of the American Chemical Society'
_journal_page_first 2710
_journal_page_last 2727
_journal_paper_doi 10.1021/jacs.6b11362
_journal_volume 139
_journal_year 2017
_chemical_formula_sum 'C18 H13 B Cl2 N2 O2'
_chemical_formula_weight 371.01
_chemical_name_systematic
;
 ?
;
_space_group_IT_number 14
_symmetry_space_group_name_Hall '-P 2ybc'
_symmetry_space_group_name_H-M 'P 1 21/c 1'
_atom_sites_solution_hydrogens geom
_atom_sites_solution_primary direct
_atom_sites_solution_secondary difmap
_audit_creation_method SHELXL-97
_cell_angle_alpha 90.00
_cell_angle_beta 99.026(5)
_cell_angle_gamma 90.00
_cell_formula_units_Z 4
_cell_length_a 10.5129(5)
_cell_length_b 12.6999(6)
_cell_length_c 13.1644(6)
_cell_measurement_temperature 293(2)
_cell_volume 1735.85(14)
_computing_structure_refinement 'SHELXL-97 (Sheldrick, 1997)'
_diffrn_ambient_temperature 293(2)
_diffrn_measured_fraction_theta_full 0.997
_diffrn_measured_fraction_theta_max 0.997
_diffrn_radiation_monochromator graphite
_diffrn_radiation_source 'fine-focus sealed tube'
_diffrn_radiation_type MoK\a
_diffrn_radiation_wavelength 0.71073
_diffrn_reflns_av_R_equivalents 0.0282
_diffrn_reflns_av_sigmaI/netI 0.0314
_diffrn_reflns_limit_h_max 12
_diffrn_reflns_limit_h_min -11
_diffrn_reflns_limit_k_max 15
_diffrn_reflns_limit_k_min -12
_diffrn_reflns_limit_l_max 15
_diffrn_reflns_limit_l_min -15
_diffrn_reflns_number 8039
_diffrn_reflns_theta_full 25.00
_diffrn_reflns_theta_max 25.03
_diffrn_reflns_theta_min 3.43
_exptl_absorpt_coefficient_mu 0.388
_exptl_absorpt_correction_T_max 0.9223
_exptl_absorpt_correction_T_min 0.8880
_exptl_crystal_density_diffrn 1.420
_exptl_crystal_density_method 'not measured'
_exptl_crystal_F_000 760
_exptl_crystal_size_max 0.31
_exptl_crystal_size_mid 0.31
_exptl_crystal_size_min 0.21
_refine_diff_density_max 0.174
_refine_diff_density_min -0.226
_refine_diff_density_rms 0.035
_refine_ls_extinction_method none
_refine_ls_goodness_of_fit_ref 1.036
_refine_ls_hydrogen_treatment mixed
_refine_ls_matrix_type full
_refine_ls_number_parameters 234
_refine_ls_number_reflns 3063
_refine_ls_number_restraints 0
_refine_ls_restrained_S_all 1.036
_refine_ls_R_factor_all 0.0492
_refine_ls_R_factor_gt 0.0387
_refine_ls_shift/su_max 0.001
_refine_ls_shift/su_mean 0.000
_refine_ls_structure_factor_coef Fsqd
_refine_ls_weighting_details 'calc w=1/[\s^2^(Fo^2^)+(0.0459P)^2^+0.4773P] where P=(Fo^2^+2Fc^2^)/3'
_refine_ls_weighting_scheme calc
_refine_ls_wR_factor_gt 0.0963
_refine_ls_wR_factor_ref 0.1037
_reflns_number_gt 2544
_reflns_number_total 3063
_reflns_threshold_expression >2sigma(I)
_cod_data_source_file ja6b11362_si_004.cif
_cod_data_source_block shelxl
_cod_depositor_comments 'Adding full bibliography for 4125513--4125529.cif.'
_cod_database_code 4125517

loop_
_symmetry_equiv_pos_as_xyz
'x, y, z'
'-x, y+1/2, -z+1/2'
'-x, -y, -z'
'x, -y-1/2, z-1/2'

loop_
_atom_site_label
_atom_site_type_symbol
_atom_site_fract_x
_atom_site_fract_y
_atom_site_fract_z
_atom_site_U_iso_or_equiv
_atom_site_adp_type
_atom_site_occupancy
_atom_site_symmetry_multiplicity
_atom_site_calc_flag
_atom_site_refinement_flags
C7 C 0.8471(2) 0.00327(18) 0.43467(18) 0.0602(6) Uani 1 1 d .
H7 H 0.9041 0.0549 0.4197 0.072 Uiso 1 1 calc R
C8 C 0.8420(2) -0.0898(2) 0.3800(2) 0.0705(7) Uani 1 1 d .
H8 H 0.8954 -0.1007 0.3309 0.085 Uiso 1 1 calc R
C9 C 0.7576(2) -0.16494(18) 0.39933(19) 0.0685(6) Uani 1 1 d .
H9 H 0.7521 -0.2281 0.3631 0.082 Uiso 1 1 calc R
C10 C 0.6788(2) -0.14740(16) 0.47382(16) 0.0545(5) Uani 1 1 d .
C11 C 0.5853(2) -0.22275(17) 0.4954(2) 0.0694(6) Uani 1 1 d .
H11 H 0.5762 -0.2858 0.4591 0.083 Uiso 1 1 calc R
C12 C 0.5113(2) -0.20396(18) 0.56657(19) 0.0687(7) Uani 1 1 d .
H12 H 0.4502 -0.2536 0.5781 0.082 Uiso 1 1 calc R
C13 C 0.52375(19) -0.10909(16) 0.62565(15) 0.0540(5) Uani 1 1 d .
C14 C 0.4484(2) -0.0887(2) 0.70251(18) 0.0684(7) Uani 1 1 d .
H14 H 0.3884 -0.1381 0.7170 0.082 Uiso 1 1 calc R
C15 C 0.4631(2) 0.0026(2) 0.75530(18) 0.0720(7) Uani 1 1 d .
H15 H 0.4144 0.0168 0.8069 0.086 Uiso 1 1 calc R
C16 C 0.5529(2) 0.0752(2) 0.73085(16) 0.0617(6) Uani 1 1 d .
H16 H 0.5617 0.1382 0.7672 0.074 Uiso 1 1 calc R
C17 C 0.61307(16) -0.03165(14) 0.60632(14) 0.0430(4) Uani 1 1 d .
C18 C 0.69171(17) -0.05115(14) 0.52762(14) 0.0423(4) Uani 1 1 d .
N1 N 0.62623(14) 0.06018(13) 0.65946(12) 0.0476(4) Uani 1 1 d .
N2 N 0.77604(14) 0.02389(12) 0.50713(12) 0.0469(4) Uani 1 1 d .
C1 C 1.11427(17) -0.09543(14) 0.87217(13) 0.0412(4) Uani 1 1 d .
C2 C 0.99694(18) -0.07309(15) 0.81136(14) 0.0455(4) Uani 1 1 d .
C3 C 0.9336(2) 0.02190(16) 0.81107(17) 0.0549(5) Uani 1 1 d .
H3 H 0.8551 0.0325 0.7688 0.066 Uiso 1 1 calc R
C4 C 0.9890(2) 0.10050(16) 0.87439(17) 0.0595(6) Uani 1 1 d .
H4 H 0.9466 0.1645 0.8767 0.071 Uiso 1 1 calc R
C5 C 1.1064(2) 0.08535(16) 0.93429(16) 0.0582(5) Uani 1 1 d .
H5 H 1.1450 0.1392 0.9760 0.070 Uiso 1 1 calc R
C6 C 1.16650(19) -0.01119(15) 0.93171(14) 0.0481(5) Uani 1 1 d .
B1 B 1.1752(2) -0.21007(17) 0.88202(17) 0.0438(5) Uani 1 1 d .
O1 O 1.14219(18) -0.27059(14) 0.95630(14) 0.0772(6) Uani 1 1 d .
O2 O 1.25500(16) -0.24073(13) 0.81843(14) 0.0691(5) Uani 1 1 d .
Cl1 Cl 0.92292(6) -0.17206(5) 0.73007(4) 0.0678(2) Uani 1 1 d .
Cl2 Cl 1.31548(6) -0.02884(5) 1.00993(5) 0.0751(2) Uani 1 1 d .
H1O H 1.170(2) -0.327(2) 0.9555(19) 0.074(8) Uiso 1 1 d .
H2O H 1.282(3) -0.296(2) 0.830(2) 0.084(9) Uiso 1 1 d .

loop_
_atom_site_aniso_label
_atom_site_aniso_U_11
_atom_site_aniso_U_22
_atom_site_aniso_U_33
_atom_site_aniso_U_23
_atom_site_aniso_U_13
_atom_site_aniso_U_12
C7 0.0470(11) 0.0605(13) 0.0766(15) -0.0076(12) 0.0202(11) -0.0022(10)
C8 0.0647(14) 0.0678(15) 0.0837(16) -0.0172(13) 0.0263(13) 0.0083(12)
C9 0.0765(15) 0.0488(12) 0.0808(16) -0.0138(12) 0.0146(13) 0.0084(12)
C10 0.0566(12) 0.0390(11) 0.0640(12) 0.0039(10) -0.0025(10) 0.0011(9)
C11 0.0860(17) 0.0400(12) 0.0785(16) 0.0034(11) 0.0016(14) -0.0116(12)
C12 0.0740(15) 0.0504(13) 0.0772(15) 0.0188(12) -0.0026(13) -0.0248(12)
C13 0.0497(11) 0.0553(12) 0.0540(11) 0.0212(10) -0.0009(9) -0.0095(10)
C14 0.0586(13) 0.0800(17) 0.0664(14) 0.0266(13) 0.0088(11) -0.0196(12)
C15 0.0643(14) 0.101(2) 0.0554(13) 0.0148(14) 0.0240(11) -0.0086(14)
C16 0.0593(13) 0.0760(15) 0.0516(12) 0.0013(11) 0.0146(10) -0.0074(12)
C17 0.0378(9) 0.0415(10) 0.0460(10) 0.0118(8) -0.0054(8) -0.0031(8)
C18 0.0373(9) 0.0374(10) 0.0498(10) 0.0064(8) -0.0007(8) 0.0010(8)
N1 0.0435(9) 0.0532(10) 0.0461(9) 0.0031(8) 0.0074(7) -0.0042(7)
N2 0.0393(8) 0.0434(9) 0.0585(10) -0.0032(8) 0.0092(7) -0.0037(7)
C1 0.0437(10) 0.0385(10) 0.0437(10) 0.0077(8) 0.0141(8) 0.0017(8)
C2 0.0496(11) 0.0404(10) 0.0485(10) 0.0059(9) 0.0133(9) 0.0008(9)
C3 0.0530(12) 0.0510(12) 0.0625(13) 0.0145(10) 0.0141(10) 0.0120(10)
C4 0.0723(15) 0.0399(11) 0.0715(14) 0.0118(10) 0.0272(12) 0.0165(10)
C5 0.0803(15) 0.0379(11) 0.0597(12) -0.0022(10) 0.0212(12) -0.0064(11)
C6 0.0522(11) 0.0458(11) 0.0474(11) 0.0063(9) 0.0114(9) -0.0027(9)
B1 0.0395(11) 0.0419(11) 0.0505(12) 0.0058(10) 0.0086(9) 0.0017(9)
O1 0.1023(13) 0.0482(9) 0.0945(12) 0.0276(9) 0.0572(11) 0.0301(9)
O2 0.0796(11) 0.0500(9) 0.0886(12) 0.0174(9) 0.0471(9) 0.0196(9)
Cl1 0.0688(4) 0.0594(4) 0.0704(4) -0.0034(3) -0.0040(3) -0.0050(3)
Cl2 0.0664(4) 0.0751(4) 0.0766(4) 0.0052(3) -0.0107(3) -0.0092(3)

loop_
_atom_type_symbol
_atom_type_description
_atom_type_scat_dispersion_real
_atom_type_scat_dispersion_imag
_atom_type_scat_source
C C 0.0033 0.0016 'International Tables Vol C Tables 4.2.6.8 and 6.1.1.4'
H H 0.0000 0.0000 'International Tables Vol C Tables 4.2.6.8 and 6.1.1.4'
B B 0.0013 0.0007 'International Tables Vol C Tables 4.2.6.8 and 6.1.1.4'
N N 0.0061 0.0033 'International Tables Vol C Tables 4.2.6.8 and 6.1.1.4'
O O 0.0106 0.0060 'International Tables Vol C Tables 4.2.6.8 and 6.1.1.4'
Cl Cl 0.1484 0.1585 'International Tables Vol C Tables 4.2.6.8 and 6.1.1.4'

loop_
_geom_angle_atom_site_label_1
_geom_angle_atom_site_label_2
_geom_angle_atom_site_label_3
_geom_angle
N2 C7 C8 124.3(2)
N2 C7 H7 117.8
C8 C7 H7 117.8
C9 C8 C7 118.6(2)
C9 C8 H8 120.7
C7 C8 H8 120.7
C8 C9 C10 119.9(2)
C8 C9 H9 120.1
C10 C9 H9 120.1
C9 C10 C18 118.03(19)
C9 C10 C11 122.3(2)
C18 C10 C11 119.7(2)
C12 C11 C10 121.0(2)
C12 C11 H11 119.5
C10 C11 H11 119.5
C11 C12 C13 121.4(2)
C11 C12 H12 119.3
C13 C12 H12 119.3
C14 C13 C17 117.9(2)
C14 C13 C12 122.3(2)
C17 C13 C12 119.76(19)
C15 C14 C13 119.9(2)
C15 C14 H14 120.1
C13 C14 H14 120.1
C14 C15 C16 118.5(2)
C14 C15 H15 120.7
C16 C15 H15 120.7
N1 C16 C15 124.2(2)
N1 C16 H16 117.9
C15 C16 H16 117.9
N1 C17 C13 121.58(18)
N1 C17 C18 119.60(15)
C13 C17 C18 118.82(18)
N2 C18 C10 121.61(17)
N2 C18 C17 119.16(16)
C10 C18 C17 119.23(17)
C16 N1 C17 117.89(17)
C7 N2 C18 117.61(17)
C6 C1 C2 113.87(16)
C6 C1 B1 122.82(16)
C2 C1 B1 122.98(17)
C3 C2 C1 124.40(19)
C3 C2 Cl1 117.29(16)
C1 C2 Cl1 118.31(14)
C4 C3 C2 118.5(2)
C4 C3 H3 120.7
C2 C3 H3 120.7
C5 C4 C3 120.39(19)
C5 C4 H4 119.8
C3 C4 H4 119.8
C4 C5 C6 119.0(2)
C4 C5 H5 120.5
C6 C5 H5 120.5
C5 C6 C1 123.77(19)
C5 C6 Cl2 118.03(17)
C1 C6 Cl2 118.19(15)
O1 B1 O2 123.70(19)
O1 B1 C1 116.14(17)
O2 B1 C1 120.15(17)
B1 O1 H1O 112.6(19)
B1 O2 H2O 113(2)

loop_
_geom_bond_atom_site_label_1
_geom_bond_atom_site_label_2
_geom_bond_distance
C7 N2 1.327(2)
C7 C8 1.381(3)
C7 H7 0.9300
C8 C9 1.354(3)
C8 H8 0.9300
C9 C10 1.397(3)
C9 H9 0.9300
C10 C18 1.409(3)
C10 C11 1.432(3)
C11 C12 1.329(3)
C11 H11 0.9300
C12 C13 1.429(3)
C12 H12 0.9300
C13 C14 1.404(3)
C13 C17 1.410(3)
C14 C15 1.348(4)
C14 H14 0.9300
C15 C16 1.392(3)
C15 H15 0.9300
C16 N1 1.320(2)
C16 H16 0.9300
C17 N1 1.356(2)
C17 C18 1.445(3)
C18 N2 1.357(2)
C1 C6 1.388(3)
C1 C2 1.390(3)
C1 B1 1.588(3)
C2 C3 1.377(3)
C2 Cl1 1.752(2)
C3 C4 1.370(3)
C3 H3 0.9300
C4 C5 1.370(3)
C4 H4 0.9300
C5 C6 1.382(3)
C5 H5 0.9300
C6 Cl2 1.749(2)
B1 O1 1.332(3)
B1 O2 1.333(3)
O1 H1O 0.78(3)
O2 H2O 0.77(3)

loop_
_geom_torsion_atom_site_label_1
_geom_torsion_atom_site_label_2
_geom_torsion_atom_site_label_3
_geom_torsion_atom_site_label_4
_geom_torsion
N2 C7 C8 C9 1.3(4)
C7 C8 C9 C10 -0.4(4)
C8 C9 C10 C18 -0.8(3)
C8 C9 C10 C11 178.2(2)
C9 C10 C11 C12 -179.9(2)
C18 C10 C11 C12 -0.9(3)
C10 C11 C12 C13 -1.3(4)
C11 C12 C13 C14 -178.7(2)
C11 C12 C13 C17 2.2(3)
C17 C13 C14 C15 -0.2(3)
C12 C13 C14 C15 -179.3(2)
C13 C14 C15 C16 0.7(4)
C14 C15 C16 N1 -0.7(4)
C14 C13 C17 N1 -0.3(3)
C12 C13 C17 N1 178.87(18)
C14 C13 C17 C18 179.91(17)
C12 C13 C17 C18 -0.9(3)
C9 C10 C18 N2 1.3(3)
C11 C10 C18 N2 -177.77(18)
C9 C10 C18 C17 -178.92(18)
C11 C10 C18 C17 2.0(3)
N1 C17 C18 N2 -1.1(2)
C13 C17 C18 N2 178.68(16)
N1 C17 C18 C10 179.07(17)
C13 C17 C18 C10 -1.1(3)
C15 C16 N1 C17 0.2(3)
C13 C17 N1 C16 0.3(3)
C18 C17 N1 C16 -179.92(17)
C8 C7 N2 C18 -0.9(3)
C10 C18 N2 C7 -0.4(3)
C17 C18 N2 C7 179.76(17)
C6 C1 C2 C3 -2.1(3)
B1 C1 C2 C3 171.40(17)
C6 C1 C2 Cl1 178.40(13)
B1 C1 C2 Cl1 -8.1(2)
C1 C2 C3 C4 0.1(3)
Cl1 C2 C3 C4 179.60(15)
C2 C3 C4 C5 1.8(3)
C3 C4 C5 C6 -1.6(3)
C4 C5 C6 C1 -0.6(3)
C4 C5 C6 Cl2 -179.34(15)
C2 C1 C6 C5 2.4(3)
B1 C1 C6 C5 -171.17(18)
C2 C1 C6 Cl2 -178.92(13)
B1 C1 C6 Cl2 7.5(2)
C6 C1 B1 O1 83.7(2)
C2 C1 B1 O1 -89.3(2)
C6 C1 B1 O2 -96.0(2)
C2 C1 B1 O2 91.1(2)
